data_7025819
loop_
_publ_author_name
'Ara, Irene'
'Forni\'es, Juan'
'Mart\'in, Antonio'
'Mart\'in, L Francisco'
'Menj\'on, Babil'
'Miedes, Helvia'

_publ_section_title
;
 Synthesis and characterization of neutral and anionic carbonyl
 derivatives of palladium(II).
;
_journal_issue 31
_journal_name_full 'Dalton transactions (Cambridge, England : 2003)'
_journal_page_first 7301
_journal_page_last 7309
_journal_paper_doi 10.1039/c0dt00014k
_journal_volume 39
_journal_year 2010
_chemical_formula_sum 'C20 H16 F10 O2 Pd'
_chemical_formula_weight 584.73
_chemical_name_systematic
;
?
;
_space_group_IT_number 2
_symmetry_cell_setting triclinic
_symmetry_space_group_name_Hall '-P 1'
_symmetry_space_group_name_H-M 'P -1'
_atom_sites_solution_hydrogens geom
_atom_sites_solution_primary direct
_atom_sites_solution_secondary difmap
_audit_creation_method SHELXL-97
_cell_angle_alpha 69.7770(10)
_cell_angle_beta 74.2530(10)
_cell_angle_gamma 83.9940(10)
_cell_formula_units_Z 2
_cell_length_a 9.2830(6)
_cell_length_b 9.5652(6)
_cell_length_c 12.7916(8)
_cell_measurement_reflns_used 4323
_cell_measurement_temperature 100(2)
_cell_measurement_theta_max 23.293
_cell_measurement_theta_min 2.269
_cell_volume 1025.72(11)
_computing_cell_refinement 'SAINT+ 6.02'
_computing_data_collection 'SMART 5.611'
_computing_data_reduction 'SAINT+ 6.02'
_computing_molecular_graphics 'XP, SHELXTL 6.10'
_computing_publication_material 'XCIF, SHELXTL 6.10'
_computing_structure_refinement 'SHELXL-97 (Sheldrick, 1997)'
_computing_structure_solution 'SHELXS-97 (Sheldrick, 1990)'
_diffrn_ambient_temperature 100(2)
_diffrn_detector_area_resol_mean 8.26
_diffrn_measured_fraction_theta_full 0.000
_diffrn_measured_fraction_theta_max 0.998
_diffrn_measurement_device_type 'Bruker SMART APEX CCD'
_diffrn_measurement_method 'omega rotations'
_diffrn_radiation_monochromator graphite
_diffrn_radiation_source 'fine-focus sealed tube'
_diffrn_radiation_type MoK\a
_diffrn_radiation_wavelength 0.71073
_diffrn_reflns_av_R_equivalents 0.0279
_diffrn_reflns_av_sigmaI/netI 0.0313
_diffrn_reflns_limit_h_max 10
_diffrn_reflns_limit_h_min -10
_diffrn_reflns_limit_k_max 10
_diffrn_reflns_limit_k_min -10
_diffrn_reflns_limit_l_max 14
_diffrn_reflns_limit_l_min -14
_diffrn_reflns_number 6830
_diffrn_reflns_theta_full 0.50
_diffrn_reflns_theta_max 23.29
_diffrn_reflns_theta_min 1.75
_exptl_absorpt_coefficient_mu 1.010
_exptl_absorpt_correction_T_max 0.9327
_exptl_absorpt_correction_T_min 0.7583
_exptl_absorpt_correction_type multi-scan
_exptl_absorpt_process_details SADABS
_exptl_crystal_colour colorless
_exptl_crystal_density_diffrn 1.893
_exptl_crystal_density_method 'not measured'
_exptl_crystal_description prismatic
_exptl_crystal_F_000 576
_exptl_crystal_size_max 0.29
_exptl_crystal_size_mid 0.09
_exptl_crystal_size_min 0.07
_refine_diff_density_max 1.583
_refine_diff_density_min -1.051
_refine_diff_density_rms 0.138
_refine_ls_extinction_method none
_refine_ls_goodness_of_fit_ref 1.006
_refine_ls_hydrogen_treatment constr
_refine_ls_matrix_type full
_refine_ls_number_parameters 298
_refine_ls_number_reflns 2960
_refine_ls_number_restraints 0
_refine_ls_restrained_S_all 1.006
_refine_ls_R_factor_all 0.0428
_refine_ls_R_factor_gt 0.0398
_refine_ls_shift/su_max 0.001
_refine_ls_shift/su_mean 0.000
_refine_ls_structure_factor_coef Fsqd
_refine_ls_weighting_details 'calc w=1/[\s2^(Fo2^)+(0.0874P)2^+0.0000P] where P=(Fo2^+2Fc2^)/3'
_refine_ls_weighting_scheme calc
_refine_ls_wR_factor_gt 0.1061
_refine_ls_wR_factor_ref 0.1079
_reflns_number_gt 2663
_reflns_number_total 2960
_reflns_threshold_expression >2sigma(I)
_cod_data_source_file c0dt00014k.txt
_cod_data_source_block 1
_cod_original_sg_symbol_H-M P-1
_cod_database_code 7025819

loop_
_symmetry_equiv_pos_as_xyz
'x, y, z'
'-x, -y, -z'

loop_
_atom_site_label
_atom_site_type_symbol
_atom_site_fract_x
_atom_site_fract_y
_atom_site_fract_z
_atom_site_U_iso_or_equiv
_atom_site_adp_type
_atom_site_occupancy
_atom_site_symmetry_multiplicity
_atom_site_calc_flag
_atom_site_refinement_flags
Pd Pd 0.50756(3) 0.99081(3) 0.25025(2) 0.02060(17) Uani 1 1 d .
F2 F 0.3158(3) 0.8116(3) 0.1661(2) 0.0332(6) Uani 1 1 d .
F3 F 0.0465(3) 0.6860(3) 0.2682(2) 0.0414(7) Uani 1 1 d .
F4 F -0.1061(3) 0.6983(3) 0.4778(2) 0.0438(7) Uani 1 1 d .
F5 F 0.0131(3) 0.8394(3) 0.5848(2) 0.0357(6) Uani 1 1 d .
F6 F 0.2838(3) 0.9618(3) 0.48698(19) 0.0324(6) Uani 1 1 d .
F8 F 0.5559(3) 0.7224(3) 0.46682(19) 0.0311(6) Uani 1 1 d .
F9 F 0.7005(3) 0.4629(3) 0.4814(2) 0.0370(6) Uani 1 1 d .
F10 F 0.8158(3) 0.3851(3) 0.2896(2) 0.0398(6) Uani 1 1 d .
F11 F 0.7888(3) 0.5734(3) 0.0820(2) 0.0382(6) Uani 1 1 d .
F12 F 0.6523(3) 0.8398(3) 0.06400(19) 0.0356(6) Uani 1 1 d .
O1 O 0.7167(3) 1.1002(3) 0.1801(2) 0.0266(7) Uani 1 1 d .
O2 O 0.4219(3) 1.2110(3) 0.2250(3) 0.0255(7) Uani 1 1 d .
C1 C 0.3109(5) 0.8929(4) 0.3215(4) 0.0203(9) Uani 1 1 d .
C2 C 0.2446(5) 0.8199(4) 0.2715(3) 0.0255(9) Uani 1 1 d .
C3 C 0.1066(5) 0.7551(4) 0.3218(4) 0.0286(10) Uani 1 1 d .
C4 C 0.0286(5) 0.7609(5) 0.4278(4) 0.0309(11) Uani 1 1 d .
C5 C 0.0903(5) 0.8313(5) 0.4815(4) 0.0265(10) Uani 1 1 d .
C6 C 0.2290(5) 0.8942(4) 0.4289(3) 0.0248(9) Uani 1 1 d .
C7 C 0.5972(4) 0.7918(4) 0.2659(4) 0.0206(9) Uani 1 1 d .
C8 C 0.6127(4) 0.6900(5) 0.3682(3) 0.0240(9) Uani 1 1 d .
C9 C 0.6861(4) 0.5554(4) 0.3788(4) 0.0260(10) Uani 1 1 d .
C10 C 0.7461(5) 0.5163(5) 0.2813(4) 0.0286(10) Uani 1 1 d .
C11 C 0.7310(5) 0.6127(5) 0.1774(4) 0.0269(10) Uani 1 1 d .
C12 C 0.6595(4) 0.7473(5) 0.1702(3) 0.0258(9) Uani 1 1 d .
C13 C 0.8539(5) 1.0419(5) 0.2124(4) 0.0350(11) Uani 1 1 d .
H13A H 0.8741 0.9392 0.2101 0.042 Uiso 1 1 calc R
H13B H 0.8489 1.0412 0.2909 0.042 Uiso 1 1 calc R
C14 C 0.9728(5) 1.1464(6) 0.1244(4) 0.0435(12) Uani 1 1 d .
H14A H 1.0699 1.0937 0.1099 0.052 Uiso 1 1 calc R
H14B H 0.9859 1.2302 0.1495 0.052 Uiso 1 1 calc R
C15 C 0.9123(6) 1.2004(7) 0.0189(5) 0.0556(16) Uani 1 1 d .
H15A H 0.9496 1.3012 -0.0309 0.067 Uiso 1 1 calc R
H15B H 0.9415 1.1316 -0.0262 0.067 Uiso 1 1 calc R
C16 C 0.7490(6) 1.2031(6) 0.0646(4) 0.0512(14) Uani 1 1 d .
H16A H 0.7139 1.3046 0.0643 0.061 Uiso 1 1 calc R
H16B H 0.6982 1.1729 0.0171 0.061 Uiso 1 1 calc R
C17 C 0.4301(6) 1.2871(5) 0.3026(4) 0.0397(12) Uani 1 1 d .
H17A H 0.5353 1.2950 0.3034 0.048 Uiso 1 1 calc R
H17B H 0.3723 1.2339 0.3818 0.048 Uiso 1 1 calc R
C18 C 0.3638(6) 1.4376(5) 0.2564(5) 0.0438(12) Uani 1 1 d .
H18A H 0.3073 1.4739 0.3199 0.053 Uiso 1 1 calc R
H18B H 0.4430 1.5101 0.2053 0.053 Uiso 1 1 calc R
C19 C 0.2623(8) 1.4171(6) 0.1910(6) 0.068(2) Uani 1 1 d .
H19A H 0.1565 1.4233 0.2329 0.082 Uiso 1 1 calc R
H19B H 0.2796 1.4952 0.1142 0.082 Uiso 1 1 calc R
C20 C 0.2961(6) 1.2690(6) 0.1790(5) 0.0454(13) Uani 1 1 d .
H20A H 0.2091 1.2028 0.2218 0.055 Uiso 1 1 calc R
H20B H 0.3196 1.2768 0.0969 0.055 Uiso 1 1 calc R

loop_
_atom_site_aniso_label
_atom_site_aniso_U_11
_atom_site_aniso_U_22
_atom_site_aniso_U_33
_atom_site_aniso_U_23
_atom_site_aniso_U_13
_atom_site_aniso_U_12
Pd 0.0244(2) 0.0125(2) 0.0249(2) -0.00562(16) -0.00781(16) 0.00189(14)
F2 0.0385(14) 0.0325(15) 0.0355(14) -0.0180(12) -0.0130(11) 0.0034(11)
F3 0.0362(15) 0.0389(16) 0.0621(18) -0.0257(14) -0.0208(13) -0.0020(12)
F4 0.0255(14) 0.0366(16) 0.0657(19) -0.0152(14) -0.0055(13) -0.0064(12)
F5 0.0353(14) 0.0287(14) 0.0336(14) -0.0074(11) 0.0012(11) 0.0041(11)
F6 0.0371(14) 0.0301(14) 0.0318(13) -0.0150(11) -0.0051(11) -0.0018(11)
F8 0.0413(14) 0.0259(13) 0.0277(13) -0.0096(10) -0.0125(11) 0.0043(11)
F9 0.0462(15) 0.0208(14) 0.0414(15) -0.0006(11) -0.0218(12) 0.0055(11)
F10 0.0423(15) 0.0198(14) 0.0600(17) -0.0168(12) -0.0169(13) 0.0122(11)
F11 0.0429(15) 0.0317(15) 0.0419(15) -0.0211(12) -0.0051(12) 0.0070(12)
F12 0.0476(16) 0.0285(14) 0.0268(13) -0.0087(11) -0.0069(11) 0.0078(12)
O1 0.0244(15) 0.0216(16) 0.0293(16) -0.0020(13) -0.0083(13) 0.0000(12)
O2 0.0320(16) 0.0134(15) 0.0359(17) -0.0112(13) -0.0157(14) 0.0081(12)
C1 0.023(2) 0.012(2) 0.027(2) -0.0064(17) -0.0103(18) 0.0042(16)
C2 0.030(2) 0.018(2) 0.028(2) -0.0084(18) -0.0089(19) 0.0076(18)
C3 0.030(2) 0.020(2) 0.044(3) -0.014(2) -0.018(2) 0.0029(19)
C4 0.021(2) 0.018(2) 0.050(3) -0.007(2) -0.010(2) 0.0031(18)
C5 0.028(2) 0.018(2) 0.031(2) -0.0068(19) -0.008(2) 0.0077(19)
C6 0.030(2) 0.016(2) 0.029(2) -0.0084(18) -0.0099(19) 0.0025(18)
C7 0.022(2) 0.011(2) 0.028(2) -0.0050(18) -0.0060(18) 0.0006(17)
C8 0.025(2) 0.022(2) 0.027(2) -0.0085(18) -0.0078(18) -0.0015(18)
C9 0.026(2) 0.018(2) 0.033(2) -0.0021(19) -0.0139(19) -0.0036(18)
C10 0.027(2) 0.014(2) 0.045(3) -0.0101(19) -0.013(2) 0.0062(18)
C11 0.028(2) 0.023(2) 0.031(2) -0.0134(19) -0.0031(19) -0.0001(19)
C12 0.027(2) 0.022(2) 0.025(2) -0.0035(18) -0.0055(18) -0.0026(18)
C13 0.029(2) 0.034(3) 0.044(3) -0.010(2) -0.016(2) 0.002(2)
C14 0.032(3) 0.041(3) 0.060(3) -0.021(3) -0.009(2) -0.002(2)
C15 0.042(3) 0.057(4) 0.045(3) 0.000(3) 0.000(3) 0.008(3)
C16 0.049(3) 0.054(4) 0.032(3) 0.014(2) -0.009(2) -0.019(3)
C17 0.057(3) 0.023(3) 0.056(3) -0.022(2) -0.032(3) 0.008(2)
C18 0.043(3) 0.027(3) 0.068(4) -0.021(3) -0.021(3) 0.005(2)
C19 0.105(5) 0.033(3) 0.091(5) -0.028(3) -0.063(4) 0.030(3)
C20 0.057(3) 0.036(3) 0.059(3) -0.024(3) -0.039(3) 0.024(3)

loop_
_atom_type_symbol
_atom_type_description
_atom_type_scat_dispersion_real
_atom_type_scat_dispersion_imag
_atom_type_scat_source
C C 0.0033 0.0016 'International Tables Vol C Tables 4.2.6.8 and 6.1.1.4'
H H 0.0000 0.0000 'International Tables Vol C Tables 4.2.6.8 and 6.1.1.4'
O O 0.0106 0.0060 'International Tables Vol C Tables 4.2.6.8 and 6.1.1.4'
F F 0.0171 0.0103 'International Tables Vol C Tables 4.2.6.8 and 6.1.1.4'
Pd Pd -0.9988 1.0072 'International Tables Vol C Tables 4.2.6.8 and 6.1.1.4'

loop_
_geom_angle_atom_site_label_1
_geom_angle_atom_site_label_2
_geom_angle_atom_site_label_3
_geom_angle
C7 Pd C1 87.48(16)
C7 Pd O2 176.57(12)
C1 Pd O2 95.59(14)
C7 Pd O1 93.93(14)
C1 Pd O1 177.31(12)
O2 Pd O1 83.06(11)
C16 O1 C13 110.2(3)
C16 O1 Pd 119.1(3)
C13 O1 Pd 125.5(3)
C20 O2 C17 108.1(3)
C20 O2 Pd 124.8(3)
C17 O2 Pd 120.0(3)
C2 C1 C6 114.8(4)
C2 C1 Pd 124.6(3)
C6 C1 Pd 120.6(3)
F2 C2 C3 116.9(4)
F2 C2 C1 119.6(4)
C3 C2 C1 123.5(4)
F3 C3 C4 119.5(4)
F3 C3 C2 120.9(4)
C4 C3 C2 119.6(4)
F4 C4 C5 120.6(4)
F4 C4 C3 120.3(4)
C5 C4 C3 119.1(4)
F5 C5 C4 119.3(4)
F5 C5 C6 121.0(4)
C4 C5 C6 119.7(4)
F6 C6 C5 116.6(3)
F6 C6 C1 120.1(4)
C5 C6 C1 123.3(4)
C8 C7 C12 114.6(4)
C8 C7 Pd 123.8(3)
C12 C7 Pd 121.5(3)
F8 C8 C7 119.3(4)
F8 C8 C9 116.4(4)
C7 C8 C9 124.3(4)
F9 C9 C8 121.1(4)
F9 C9 C10 120.0(4)
C8 C9 C10 118.9(4)
F10 C10 C11 120.9(4)
F10 C10 C9 120.1(4)
C11 C10 C9 119.0(4)
F11 C11 C10 118.9(4)
F11 C11 C12 120.9(4)
C10 C11 C12 120.2(4)
F12 C12 C11 117.3(4)
F12 C12 C7 119.8(4)
C11 C12 C7 122.9(4)
O1 C13 C14 104.6(4)
C13 C14 C15 103.2(4)
C16 C15 C14 104.4(4)
O1 C16 C15 106.7(4)
O2 C17 C18 104.7(4)
C19 C18 C17 105.1(4)
C20 C19 C18 106.8(4)
O2 C20 C19 107.1(4)

loop_
_geom_bond_atom_site_label_1
_geom_bond_atom_site_label_2
_geom_bond_distance
Pd C7 1.962(4)
Pd C1 1.976(4)
Pd O2 2.120(3)
Pd O1 2.121(3)
F2 C2 1.357(5)
F3 C3 1.349(4)
F4 C4 1.338(5)
F5 C5 1.345(5)
F6 C6 1.355(5)
F8 C8 1.356(5)
F9 C9 1.339(5)
F10 C10 1.335(5)
F11 C11 1.355(5)
F12 C12 1.356(4)
O1 C16 1.435(5)
O1 C13 1.443(5)
O2 C20 1.424(5)
O2 C17 1.440(5)
C1 C2 1.373(6)
C1 C6 1.381(6)
C2 C3 1.372(6)
C3 C4 1.370(6)
C4 C5 1.366(6)
C5 C6 1.373(6)
C7 C8 1.369(6)
C7 C12 1.393(6)
C8 C9 1.374(6)
C9 C10 1.381(6)
C10 C11 1.365(6)
C11 C12 1.371(6)
C13 C14 1.504(7)
C14 C15 1.508(7)
C15 C16 1.470(7)
C17 C18 1.491(6)
C18 C19 1.485(7)
C19 C20 1.470(7)
